data_7223734
loop_
_publ_author_name
'Mahmoudi, Ghodrat'
'Casti\~neiras, Alfonso'
'Garczarek, Piotr'
'Bauz\'a, Antonio'
'Rheingold, Arnold L.'
'Kinzhybalo, Vasyl'
'Frontera, Antonio'

_publ_section_title
;
 Synthesis, X-ray characterization, DFT calculations and Hirshfeld surface
 analysis of thiosemicarbazone complexes of Mn+ions (n = 2, 3; M = Ni, Cd,
 Mn, Co and Cu)
;
_journal_issue 6
_journal_name_full CrystEngComm
_journal_page_first 1009
_journal_paper_doi 10.1039/C5CE02371H
_journal_volume 18
_journal_year 2016
_chemical_formula_moiety 'C26 H20 Cl8 Hg4 N6'
_chemical_formula_sum 'C26 H20 Cl8 Hg4 N6'
_chemical_formula_weight 1502.44
_chemical_name_common 1
_space_group_IT_number 2
_symmetry_cell_setting triclinic
_symmetry_Int_Tables_number 2
_symmetry_space_group_name_Hall '-P 1'
_symmetry_space_group_name_H-M 'P -1'
_atom_sites_solution_hydrogens geom
_atom_sites_solution_primary direct
_atom_sites_solution_secondary difmap
_audit_update_record
;
2015-03-19 deposited with the CCDC.
2016-01-05 downloaded from the CCDC.
;
_cell_angle_alpha 104.8910(10)
_cell_angle_beta 101.344(2)
_cell_angle_gamma 99.190(4)
_cell_formula_units_Z 2
_cell_length_a 7.6970(3)
_cell_length_b 15.9190(5)
_cell_length_c 16.0270(7)
_cell_measurement_reflns_used 443
_cell_measurement_temperature 100(2)
_cell_measurement_theta_max 20
_cell_measurement_theta_min 3
_cell_volume 1814.35(13)
_computing_cell_refinement 'HKL Scalepack (Otwinowski & Minor 1997)'
_computing_data_collection KappaCCD
_computing_data_reduction 'HKL Scalepack (Otwinowski & Minor 1997)'
_computing_molecular_graphics 'maXus, Zortep'
_computing_publication_material 'SHELXL-97 (Sheldrick, 1997)'
_computing_structure_refinement 'SHELXL-97 (Sheldrick, 2008)'
_computing_structure_solution SIR97
_diffrn_ambient_temperature 100(2)
_diffrn_measured_fraction_theta_full 0.982
_diffrn_measured_fraction_theta_max 0.901
_diffrn_measurement_device_type 'Nonius KappaCCD'
_diffrn_measurement_method '\f and \w scans'
_diffrn_radiation_monochromator graphite
_diffrn_radiation_type MoK\a
_diffrn_radiation_wavelength 0.71073
_diffrn_reflns_av_R_equivalents 0.1547
_diffrn_reflns_av_unetI/netI 0.1717
_diffrn_reflns_limit_h_max 10
_diffrn_reflns_limit_h_min -8
_diffrn_reflns_limit_k_max 20
_diffrn_reflns_limit_k_min -20
_diffrn_reflns_limit_l_max 21
_diffrn_reflns_limit_l_min -20
_diffrn_reflns_number 12858
_diffrn_reflns_theta_full 25
_diffrn_reflns_theta_max 28.34
_diffrn_reflns_theta_min 2.19
_diffrn_source 'fine-focus sealed tube'
_exptl_absorpt_coefficient_mu 17.489
_exptl_absorpt_correction_T_max 0.2737
_exptl_absorpt_correction_T_min 0.0773
_exptl_absorpt_correction_type multi-scan
_exptl_absorpt_process_details HKL2008
_exptl_crystal_colour yellow
_exptl_crystal_density_diffrn 2.75
_exptl_crystal_density_method 'not measured'
_exptl_crystal_description plate
_exptl_crystal_F_000 1348
_exptl_crystal_size_max 0.3
_exptl_crystal_size_mid 0.25
_exptl_crystal_size_min 0.1
_refine_diff_density_max 2.695
_refine_diff_density_min -3.586
_refine_diff_density_rms 0.366
_refine_ls_extinction_coef 0.0015(3)
_refine_ls_extinction_expression Fc^*^=kFc[1+0.001xFc^2^\l^3^/sin(2\q)]^-1/4^
_refine_ls_extinction_method SHELXL
_refine_ls_goodness_of_fit_ref 0.964
_refine_ls_hydrogen_treatment constr
_refine_ls_matrix_type full
_refine_ls_number_parameters 398
_refine_ls_number_reflns 8150
_refine_ls_number_restraints 0
_refine_ls_restrained_S_all 0.964
_refine_ls_R_factor_all 0.1363
_refine_ls_R_factor_gt 0.0787
_refine_ls_shift/su_max 0.001
_refine_ls_shift/su_mean 0
_refine_ls_structure_factor_coef Fsqd
_refine_ls_weighting_details 'calc w=1/[\s^2^(Fo^2^)+(0.1081P)^2^+0.0000P] where P=(Fo^2^+2Fc^2^)/3'
_refine_ls_weighting_scheme calc
_refine_ls_wR_factor_gt 0.1929
_refine_ls_wR_factor_ref 0.2325
_reflns_number_gt 4352
_reflns_number_total 8150
_reflns_threshold_expression >2\s(I)
_cod_data_source_file c5ce02371h2.cif
_cod_data_source_block 1
_cod_depositor_comments 'Adding full bibliography for 7223734--7223741.cif.'
_cod_original_cell_volume 1814.35(12)
_cod_database_code 7223734
_audit_block_doi 10.5517/cc143g7y

loop_
_symmetry_equiv_pos_as_xyz
'x, y, z'
'-x, -y, -z'

loop_
_atom_site_label
_atom_site_type_symbol
_atom_site_fract_x
_atom_site_fract_y
_atom_site_fract_z
_atom_site_U_iso_or_equiv
_atom_site_adp_type
_atom_site_occupancy
_atom_site_symmetry_multiplicity
_atom_site_calc_flag
_atom_site_refinement_flags
C1 C 0.406(2) 0.8566(13) 0.8490(13) 0.054(5) Uani 1 1 d .
H1 H 0.3003 0.8193 0.8096 0.065 Uiso 1 1 calc R
C2 C 0.499(3) 0.8295(15) 0.9205(14) 0.069(6) Uani 1 1 d .
H2 H 0.4576 0.773 0.9248 0.083 Uiso 1 1 calc R
C3 C 0.644(3) 0.8842(17) 0.9809(15) 0.076(7) Uani 1 1 d .
H3 H 0.6979 0.8694 1.0307 0.091 Uiso 1 1 calc R
C4 C 0.711(2) 0.9652(12) 0.9665(14) 0.055(5) Uani 1 1 d .
H4 H 0.8167 1.0029 1.0056 0.066 Uiso 1 1 calc R
C5 C 0.626(2) 0.9903(11) 0.8968(11) 0.043(4) Uani 1 1 d .
C6 C 0.696(2) 1.0700(11) 0.8804(13) 0.048(4) Uani 1 1 d .
H6 H 0.8026 1.1074 0.9189 0.058 Uiso 1 1 calc R
C7 C 0.279(3) 0.9173(13) 0.5228(13) 0.064(6) Uani 1 1 d .
H7 H 0.3031 0.8654 0.5344 0.077 Uiso 1 1 calc R
C8 C 0.248(3) 0.9206(12) 0.4337(12) 0.056(5) Uani 1 1 d .
H8 H 0.2474 0.8711 0.3876 0.067 Uiso 1 1 calc R
C9 C 0.218(2) 0.9977(12) 0.4163(12) 0.054(5) Uani 1 1 d .
H9 H 0.1984 1.0017 0.3584 0.065 Uiso 1 1 calc R
C10 C 0.218(3) 1.0695(14) 0.4867(13) 0.063(6) Uani 1 1 d .
H10 H 0.1954 1.122 0.476 0.075 Uiso 1 1 calc R
C11 C 0.251(2) 1.0636(11) 0.5759(11) 0.045(4) Uani 1 1 d .
C12 C 0.264(2) 1.1406(12) 0.6508(11) 0.051(5) Uani 1 1 d .
H12 H 0.2433 1.1942 0.6425 0.061 Uiso 1 1 calc R
C13 C 0.477(2) 1.2443(11) 0.8431(12) 0.048(4) Uani 1 1 d .
C14 C 0.648(2) 1.2355(11) 0.8094(11) 0.048(4) Uani 1 1 d .
C15 C 0.508(2) 1.3092(11) 0.9278(11) 0.048(4) Uani 1 1 d .
C16 C 0.363(4) 1.3346(15) 0.9625(15) 0.080(7) Uani 1 1 d .
H16 H 0.2455 1.309 0.928 0.096 Uiso 1 1 calc R
C17 C 0.388(4) 1.3973(17) 1.0478(18) 0.095(8) Uani 1 1 d .
H17 H 0.2896 1.4153 1.0668 0.114 Uiso 1 1 calc R
C18 C 0.554(3) 1.4287(15) 1.0986(15) 0.087(8) Uani 1 1 d .
H18 H 0.5712 1.4674 1.1554 0.104 Uiso 1 1 calc R
C19 C 0.700(4) 1.4077(16) 1.0726(16) 0.089(8) Uani 1 1 d .
H19 H 0.8156 1.4328 1.1102 0.106 Uiso 1 1 calc R
C20 C 0.678(3) 1.3468(13) 0.9869(12) 0.064(6) Uani 1 1 d .
H20 H 0.7808 1.3317 0.9699 0.077 Uiso 1 1 calc R
C21 C 0.741(3) 1.3106(14) 0.7868(15) 0.065(6) Uani 1 1 d .
C22 C 0.651(3) 1.3816(13) 0.7789(12) 0.061(5) Uani 1 1 d .
H22 H 0.5343 1.3789 0.7869 0.074 Uiso 1 1 calc R
C23 C 0.740(4) 1.4547(14) 0.7591(13) 0.072(6) Uani 1 1 d .
H23 H 0.6803 1.4993 0.75 0.086 Uiso 1 1 calc R
C24 C 0.911(4) 1.4595(17) 0.7534(13) 0.089(9) Uani 1 1 d .
H24 H 0.9715 1.5105 0.7442 0.107 Uiso 1 1 calc R
C25 C 1.009(3) 1.3903(17) 0.7605(13) 0.081(8) Uani 1 1 d .
H25 H 1.1282 1.3964 0.7546 0.097 Uiso 1 1 calc R
C26 C 0.923(3) 1.3151(18) 0.7764(12) 0.079(7) Uani 1 1 d .
H26 H 0.9809 1.2688 0.7803 0.094 Uiso 1 1 calc R
N1 N 0.4693(16) 0.9345(9) 0.8384(9) 0.038(3) Uani 1 1 d .
N2 N 0.6182(17) 1.0926(9) 0.8149(10) 0.048(3) Uani 1 1 d .
N3 N 0.2760(18) 0.9856(9) 0.5905(9) 0.044(3) Uani 1 1 d .
N4 N 0.3057(18) 1.1317(10) 0.7270(9) 0.051(4) Uani 1 1 d .
N5 N 0.315(2) 1.1998(10) 0.8021(10) 0.059(4) Uani 1 1 d .
N6 N 0.7086(18) 1.1663(10) 0.7975(11) 0.050(4) Uani 1 1 d .
Hg1 Hg 0.31403(10) 0.97794(5) 0.73156(4) 0.0523(3) Uani 1 1 d .
Hg2 Hg -0.13033(11) 0.82359(6) 0.76347(6) 0.0694(3) Uani 1 1 d .
Hg3 Hg -0.02474(9) 0.63150(5) 0.52500(6) 0.0575(3) Uani 1 1 d .
Hg4 Hg 0.48215(10) 0.64272(6) 0.53740(6) 0.0621(3) Uani 1 1 d .
Cl1 Cl 0.0411(6) 0.9964(3) 0.8074(3) 0.0608(12) Uani 1 1 d .
Cl2 Cl 0.0789(6) 0.8041(3) 0.6476(3) 0.0585(12) Uani 1 1 d .
Cl3 Cl -0.4048(6) 0.8246(4) 0.6630(4) 0.0666(13) Uani 1 1 d .
Cl4 Cl -0.0213(9) 0.7743(5) 0.8847(5) 0.097(2) Uani 1 1 d .
Cl5 Cl -0.2466(7) 0.6640(3) 0.4248(4) 0.0630(13) Uani 1 1 d .
Cl6 Cl 0.2784(6) 0.6923(3) 0.4480(3) 0.0559(11) Uani 1 1 d .
Cl7 Cl 0.6787(7) 0.5793(5) 0.6152(5) 0.092(2) Uani 1 1 d .
Cl8 Cl 0.1715(7) 0.5701(4) 0.6099(4) 0.0675(14) Uani 1 1 d .

loop_
_atom_site_aniso_label
_atom_site_aniso_U_11
_atom_site_aniso_U_22
_atom_site_aniso_U_33
_atom_site_aniso_U_23
_atom_site_aniso_U_13
_atom_site_aniso_U_12
C1 0.034(8) 0.087(14) 0.057(13) 0.047(11) 0.006(8) 0.021(8)
C2 0.099(15) 0.065(13) 0.049(14) 0.040(11) 0.004(12) 0.017(11)
C3 0.091(15) 0.12(2) 0.046(14) 0.043(14) 0.024(12) 0.056(14)
C4 0.057(10) 0.047(10) 0.060(13) 0.022(9) -0.001(9) 0.020(8)
C5 0.054(9) 0.059(10) 0.027(9) 0.019(8) 0.018(7) 0.024(8)
C6 0.056(9) 0.042(9) 0.047(12) 0.006(8) 0.017(9) 0.017(8)
C7 0.089(14) 0.051(12) 0.039(12) 0.011(10) -0.007(11) 0.011(10)
C8 0.078(12) 0.047(11) 0.024(10) -0.011(8) 0.002(9) 0.003(9)
C9 0.077(12) 0.059(11) 0.019(9) 0.012(8) -0.006(8) 0.014(9)
C10 0.086(13) 0.084(15) 0.045(13) 0.052(12) 0.019(11) 0.036(11)
C11 0.057(9) 0.045(9) 0.028(10) 0.017(8) -0.006(7) 0.009(7)
C12 0.073(11) 0.050(10) 0.019(9) 0.013(8) -0.014(8) 0.008(8)
C13 0.070(11) 0.047(10) 0.032(10) 0.021(8) 0.006(9) 0.022(8)
C14 0.063(10) 0.036(9) 0.030(10) 0.005(7) -0.009(8) 0.006(7)
C15 0.077(11) 0.046(10) 0.018(9) 0.010(7) 0.003(8) 0.013(8)
C16 0.126(19) 0.069(15) 0.043(14) 0.013(11) 0.018(14) 0.025(13)
C17 0.14(2) 0.091(18) 0.064(17) 0.002(14) 0.056(17) 0.046(17)
C18 0.091(16) 0.087(17) 0.033(13) -0.041(11) -0.002(12) -0.001(13)
C19 0.104(18) 0.081(17) 0.049(15) -0.013(12) 0.013(13) -0.009(13)
C20 0.084(13) 0.059(12) 0.030(11) -0.012(9) 0.022(10) -0.011(10)
C21 0.062(11) 0.065(13) 0.058(14) 0.023(11) 0.002(10) -0.004(9)
C22 0.104(15) 0.074(13) 0.030(10) 0.024(10) 0.048(11) 0.034(11)
C23 0.127(19) 0.064(13) 0.027(11) 0.010(9) 0.040(12) 0.005(13)
C24 0.15(2) 0.064(16) 0.021(11) 0.000(10) 0.002(13) -0.029(16)
C25 0.099(16) 0.082(17) 0.029(11) -0.018(11) 0.030(11) -0.034(14)
C26 0.072(13) 0.13(2) 0.015(10) -0.002(11) 0.011(9) -0.005(13)
N1 0.046(7) 0.056(8) 0.026(7) 0.028(6) 0.010(6) 0.021(6)
N2 0.050(7) 0.051(8) 0.045(10) 0.020(7) 0.004(7) 0.018(6)
N3 0.056(8) 0.049(8) 0.026(8) 0.022(7) -0.004(6) 0.010(6)
N4 0.058(8) 0.059(9) 0.019(8) 0.004(6) -0.019(6) 0.012(7)
N5 0.083(11) 0.059(10) 0.026(9) 0.007(7) 0.002(8) 0.018(8)
N6 0.051(8) 0.058(9) 0.048(10) 0.023(8) 0.017(7) 0.014(7)
Hg1 0.0750(5) 0.0522(4) 0.0248(4) 0.0147(3) -0.0028(3) 0.0137(3)
Hg2 0.0735(5) 0.0933(7) 0.0415(5) 0.0241(5) 0.0054(4) 0.0229(4)
Hg3 0.0577(4) 0.0590(5) 0.0601(6) 0.0231(4) 0.0111(4) 0.0205(3)
Hg4 0.0578(4) 0.0751(5) 0.0610(6) 0.0325(4) 0.0095(4) 0.0223(4)
Cl1 0.071(3) 0.071(3) 0.035(3) 0.008(2) 0.007(2) 0.021(2)
Cl2 0.071(3) 0.056(3) 0.038(3) 0.005(2) 0.011(2) 0.001(2)
Cl3 0.064(3) 0.081(3) 0.045(3) 0.010(3) 0.000(2) 0.018(2)
Cl4 0.098(4) 0.142(6) 0.070(4) 0.065(5) 0.017(3) 0.033(4)
Cl5 0.069(3) 0.069(3) 0.058(3) 0.028(3) 0.012(2) 0.025(2)
Cl6 0.068(3) 0.067(3) 0.030(2) 0.010(2) 0.004(2) 0.028(2)
Cl7 0.074(3) 0.139(6) 0.110(6) 0.094(5) 0.034(3) 0.048(4)
Cl8 0.072(3) 0.069(3) 0.075(4) 0.043(3) 0.014(3) 0.021(2)

loop_
_atom_type_symbol
_atom_type_description
_atom_type_scat_dispersion_real
_atom_type_scat_dispersion_imag
_atom_type_scat_source
C C 0.0033 0.0016 'International Tables Vol C Tables 4.2.6.8 and 6.1.1.4'
H H 0 0 'International Tables Vol C Tables 4.2.6.8 and 6.1.1.4'
N N 0.0061 0.0033 'International Tables Vol C Tables 4.2.6.8 and 6.1.1.4'
Hg Hg -2.3894 9.2266 'International Tables Vol C Tables 4.2.6.8 and 6.1.1.4'
Cl Cl 0.1484 0.1585 'International Tables Vol C Tables 4.2.6.8 and 6.1.1.4'

loop_
_citation_id
_citation_doi
_citation_year
1 10.1039/C5CE00382B 2015

loop_
_geom_angle_atom_site_label_1
_geom_angle_atom_site_label_2
_geom_angle_atom_site_label_3
_geom_angle
_geom_angle_site_symmetry_3
N1 C1 C2 120.5(17) .
N1 C1 H1 119.7 .
C2 C1 H1 119.7 .
C3 C2 C1 120.7(19) .
C3 C2 H2 119.6 .
C1 C2 H2 119.6 .
C2 C3 C4 117.3(18) .
C2 C3 H3 121.3 .
C4 C3 H3 121.3 .
C5 C4 C3 122.0(18) .
C5 C4 H4 119 .
C3 C4 H4 119 .
C4 C5 N1 119.2(15) .
C4 C5 C6 122.3(16) .
N1 C5 C6 118.5(14) .
N2 C6 C5 122.2(16) .
N2 C6 H6 118.9 .
C5 C6 H6 118.9 .
N3 C7 C8 122.5(17) .
N3 C7 H7 118.7 .
C8 C7 H7 118.7 .
C9 C8 C7 119.1(17) .
C9 C8 H8 120.4 .
C7 C8 H8 120.4 .
C8 C9 C10 118.6(16) .
C8 C9 H9 120.7 .
C10 C9 H9 120.7 .
C9 C10 C11 120.6(17) .
C9 C10 H10 119.7 .
C11 C10 H10 119.7 .
N3 C11 C10 119.3(17) .
N3 C11 C12 119.8(15) .
C10 C11 C12 120.9(15) .
N4 C12 C11 117.0(16) .
N4 C12 H12 121.5 .
C11 C12 H12 121.5 .
N5 C13 C15 119.4(18) .
N5 C13 C14 126.0(17) .
C15 C13 C14 114.6(15) .
N6 C14 C21 118.5(18) .
N6 C14 C13 123.3(15) .
C21 C14 C13 118.2(15) .
C20 C15 C16 113.6(18) .
C20 C15 C13 124.4(18) .
C16 C15 C13 121.7(18) .
C15 C16 C17 124(2) .
C15 C16 H16 118.2 .
C17 C16 H16 118.2 .
C18 C17 C16 118(2) .
C18 C17 H17 121.1 .
C16 C17 H17 121.1 .
C17 C18 C19 123(2) .
C17 C18 H18 118.4 .
C19 C18 H18 118.4 .
C18 C19 C20 120(2) .
C18 C19 H19 120.1 .
C20 C19 H19 120.1 .
C15 C20 C19 122(2) .
C15 C20 H20 119 .
C19 C20 H20 119 .
C22 C21 C26 120.5(19) .
C22 C21 C14 119.4(17) .
C26 C21 C14 120(2) .
C23 C22 C21 120(2) .
C23 C22 H22 120 .
C21 C22 H22 120 .
C24 C23 C22 119(2) .
C24 C23 H23 120.6 .
C22 C23 H23 120.6 .
C23 C24 C25 124(2) .
C23 C24 H24 117.9 .
C25 C24 H24 117.9 .
C26 C25 C24 119(2) .
C26 C25 H25 120.7 .
C24 C25 H25 120.7 .
C25 C26 C21 118(3) .
C25 C26 H26 121 .
C21 C26 H26 121 .
C1 N1 C5 120.0(13) .
C1 N1 Hg1 119.6(10) .
C5 N1 Hg1 120.2(10) .
C6 N2 N6 118.0(14) .
C6 N2 Hg1 109.5(11) .
N6 N2 Hg1 132.4(10) .
C7 N3 C11 119.8(15) .
C7 N3 Hg1 122.4(11) .
C11 N3 Hg1 117.8(12) .
C12 N4 N5 121.3(15) .
C12 N4 Hg1 115.5(12) .
N5 N4 Hg1 122.3(10) .
C13 N5 N4 113.8(16) .
C14 N6 N2 119.4(15) .
N1 Hg1 N3 146.8(5) .
N1 Hg1 N4 128.6(5) .
N3 Hg1 N4 69.2(5) .
N1 Hg1 N2 69.0(5) .
N3 Hg1 N2 102.9(5) .
N4 Hg1 N2 66.5(4) .
N1 Hg1 Cl1 94.0(3) .
N3 Hg1 Cl1 117.7(4) .
N4 Hg1 Cl1 82.9(4) .
N2 Hg1 Cl1 115.3(3) .
N1 Hg1 Cl2 92.9(4) .
N3 Hg1 Cl2 83.9(4) .
N4 Hg1 Cl2 136.0(3) .
N2 Hg1 Cl2 156.4(3) .
Cl1 Hg1 Cl2 79.77(15) .
Cl4 Hg2 Cl3 142.6(2) .
Cl4 Hg2 Cl2 111.6(2) .
Cl3 Hg2 Cl2 98.13(17) .
Cl4 Hg2 Cl1 106.0(2) .
Cl3 Hg2 Cl1 99.84(17) .
Cl2 Hg2 Cl1 82.47(15) .
Cl5 Hg3 Cl8 168.82(19) .
Cl5 Hg3 Cl2 95.51(17) .
Cl8 Hg3 Cl2 95.33(18) .
Cl5 Hg3 Cl6 94.52(15) .
Cl8 Hg3 Cl6 88.98(15) .
Cl2 Hg3 Cl6 85.77(14) .
Cl6 Hg4 Cl7 174.0(2) .
Cl6 Hg4 Cl3 88.50(16) 1_655
Cl7 Hg4 Cl3 97.4(2) 1_655
Hg1 Cl1 Hg2 99.53(16) .
Hg2 Cl2 Hg3 111.33(16) .
Hg2 Cl2 Hg1 94.44(15) .
Hg3 Cl2 Hg1 153.92(19) .
Hg2 Cl3 Hg4 104.37(19) 1_455
Hg4 Cl6 Hg3 92.47(16) .

loop_
_geom_bond_atom_site_label_1
_geom_bond_atom_site_label_2
_geom_bond_distance
_geom_bond_site_symmetry_2
C1 N1 1.32(2) .
C1 C2 1.43(2) .
C1 H1 0.93 .
C2 C3 1.33(3) .
C2 H2 0.93 .
C3 C4 1.40(3) .
C3 H3 0.93 .
C4 C5 1.36(2) .
C4 H4 0.93 .
C5 N1 1.38(2) .
C5 C6 1.41(2) .
C6 N2 1.27(2) .
C6 H6 0.93 .
C7 N3 1.33(2) .
C7 C8 1.42(3) .
C7 H7 0.93 .
C8 C9 1.37(3) .
C8 H8 0.93 .
C9 C10 1.39(3) .
C9 H9 0.93 .
C10 C11 1.43(2) .
C10 H10 0.93 .
C11 N3 1.36(2) .
C11 C12 1.45(3) .
C12 N4 1.25(2) .
C12 H12 0.93 .
C13 N5 1.29(2) .
C13 C15 1.43(2) .
C13 C14 1.53(3) .
C14 N6 1.25(2) .
C14 C21 1.46(2) .
C15 C20 1.39(3) .
C15 C16 1.41(3) .
C16 C17 1.43(3) .
C16 H16 0.93 .
C17 C18 1.32(3) .
C17 H17 0.93 .
C18 C19 1.33(3) .
C18 H18 0.93 .
C19 C20 1.42(3) .
C19 H19 0.93 .
C20 H20 0.93 .
C21 C22 1.43(3) .
C21 C26 1.44(3) .
C22 C23 1.39(3) .
C22 H22 0.93 .
C23 C24 1.33(4) .
C23 H23 0.93 .
C24 C25 1.45(4) .
C24 H24 0.93 .
C25 C26 1.38(3) .
C25 H25 0.93 .
C26 H26 0.93 .
N1 Hg1 2.216(11) .
N2 N6 1.387(19) .
N2 Hg1 2.598(14) .
N3 Hg1 2.259(13) .
N4 N5 1.38(2) .
N4 Hg1 2.478(15) .
Hg1 Cl1 2.645(5) .
Hg1 Cl2 2.877(5) .
Hg2 Cl4 2.333(6) .
Hg2 Cl3 2.396(5) .
Hg2 Cl2 2.679(5) .
Hg2 Cl1 2.699(5) .
Hg3 Cl5 2.322(5) .
Hg3 Cl8 2.331(5) .
Hg3 Cl2 2.820(5) .
Hg3 Cl6 2.989(5) .
Hg4 Cl6 2.286(4) .
Hg4 Cl7 2.293(5) .
Hg4 Cl3 2.951(6) 1_655
Cl3 Hg4 2.951(6) 1_455
